data_2108210
loop_
_publ_author_name
'Perera, Manomi D.'
'Sinha, Abhijeet S.'
'Aaker\"oy, Christer B.'

_publ_section_title
;
 Using structural mimics for accessing and exploring structural landscapes
 of poorly soluble molecular solids
;
_journal_coeditor_code AO5034SUP1
_journal_issue 1
_journal_name_full 'Acta Crystallographica Section B'
_journal_page_first 42
_journal_page_last 48
_journal_paper_doi 10.1107/S2052520617017371
_journal_volume 74
_journal_year 2018
_chemical_formula_moiety 'C18 H16 N3 O2, Cl'
_chemical_formula_sum 'C18 H16 Cl N3 O2'
_chemical_formula_weight 341.79
_space_group_crystal_system orthorhombic
_space_group_IT_number 61
_space_group_name_Hall '-P 2ac 2ab'
_space_group_name_H-M_alt 'P b c a'
_symmetry_space_group_name_Hall '-P 2ac 2ab'
_symmetry_space_group_name_H-M 'P b c a'
_atom_sites_solution_hydrogens mixed
_atom_sites_solution_primary direct
_atom_sites_solution_secondary difmap
_cell_angle_alpha 90
_cell_angle_beta 90
_cell_angle_gamma 90
_cell_formula_units_Z 8
_cell_length_a 9.507(2)
_cell_length_b 7.9958(17)
_cell_length_c 43.262(9)
_cell_measurement_reflns_used 9849
_cell_measurement_temperature 130.(2)
_cell_measurement_theta_max 26.07
_cell_measurement_theta_min 2.34
_cell_volume 3288.6(12)
_computing_cell_refinement 'Bruker SAINT'
_computing_data_collection 'Bruker APEX2'
_computing_data_reduction 'Bruker SAINT'
_computing_molecular_graphics 'Bruker SHELXTL'
_computing_publication_material 'Bruker SHELXTL'
_computing_structure_refinement 'SHELXL-2014/7 (Sheldrick, 2014)'
_computing_structure_solution 'SHELXS-97 (Sheldrick 2008)'
_diffrn_ambient_temperature 130.(2)
_diffrn_measured_fraction_theta_full 0.981
_diffrn_measured_fraction_theta_max 0.981
_diffrn_measurement_device_type 'Bruker APEX-II CCD'
_diffrn_measurement_method '\f and \w scans'
_diffrn_radiation_monochromator graphite
_diffrn_radiation_source 'Fine-focus sealed tube'
_diffrn_radiation_type MoK\a
_diffrn_radiation_wavelength 0.71073
_diffrn_reflns_av_R_equivalents 0.0531
_diffrn_reflns_av_unetI/netI 0.0293
_diffrn_reflns_limit_h_max 11
_diffrn_reflns_limit_h_min -11
_diffrn_reflns_limit_k_max 10
_diffrn_reflns_limit_k_min -9
_diffrn_reflns_limit_l_max 54
_diffrn_reflns_limit_l_min -53
_diffrn_reflns_number 44653
_diffrn_reflns_theta_full 26.79
_diffrn_reflns_theta_max 26.79
_diffrn_reflns_theta_min 0.94
_exptl_absorpt_coefficient_mu 0.248
_exptl_absorpt_correction_T_max 0.96
_exptl_absorpt_correction_T_min 0.89
_exptl_absorpt_correction_type multi-scan
_exptl_absorpt_process_details SADABS
_exptl_crystal_colour Colourless
_exptl_crystal_density_diffrn 1.381
_exptl_crystal_density_method 'not measured'
_exptl_crystal_description Block
_exptl_crystal_F_000 1424
_exptl_crystal_size_max 0.487
_exptl_crystal_size_mid 0.301
_exptl_crystal_size_min 0.152
_refine_diff_density_max 0.286
_refine_diff_density_min -0.395
_refine_ls_extinction_method none
_refine_ls_goodness_of_fit_ref 1.123
_refine_ls_hydrogen_treatment mixed
_refine_ls_matrix_type full
_refine_ls_number_parameters 227
_refine_ls_number_reflns 3440
_refine_ls_number_restraints 0
_refine_ls_restrained_S_all 1.123
_refine_ls_R_factor_all 0.0539
_refine_ls_R_factor_gt 0.0384
_refine_ls_shift/su_max 0.001
_refine_ls_shift/su_mean 0.000
_refine_ls_structure_factor_coef Fsqd
_refine_ls_weighting_details 'w=1/[\s^2^(Fo^2^)+(0.0435P)^2^+2.0184P] where P=(Fo^2^+2Fc^2^)/3'
_refine_ls_weighting_scheme calc
_refine_ls_wR_factor_gt 0.0914
_refine_ls_wR_factor_ref 0.1060
_reflns_number_gt 2741
_reflns_number_total 3440
_reflns_threshold_expression 'I > 2\s(I)'
_cod_data_source_file ao5034sup1.cif
_cod_data_source_block MP1601
_cod_database_code 2108210

loop_
_space_group_symop_operation_xyz
'x, y, z'
'-x+1/2, -y, z+1/2'
'-x, y+1/2, -z+1/2'
'x+1/2, -y+1/2, -z'
'-x, -y, -z'
'x-1/2, y, -z-1/2'
'x, -y-1/2, z-1/2'
'-x-1/2, y-1/2, z'

loop_
_atom_site_type_symbol
_atom_site_label
_atom_site_fract_x
_atom_site_fract_y
_atom_site_fract_z
_atom_site_U_iso_or_equiv
_atom_site_adp_type
_atom_site_calc_flag
_atom_site_refinement_flags_adp
_atom_site_refinement_flags_posn
_atom_site_occupancy
N N1 0.61043(16) 0.5662(2) 0.37679(3) 0.0204(3) Uani d . . 1
H H1 0.707(3) 0.574(3) 0.3806(6) 0.050(7) Uiso d . . 1
C C2 0.56235(18) 0.4826(2) 0.35244(4) 0.0220(4) Uani d . . 1
H H2 0.6295 0.4294 0.3395 0.026 Uiso calc U R 1
N N3 0.42816(15) 0.4677(2) 0.34488(3) 0.0216(3) Uani d . . 1
C C4 0.33158(18) 0.5386(2) 0.36391(4) 0.0191(4) Uani d . . 1
C C5 0.27757(18) 0.6876(2) 0.41456(4) 0.0191(4) Uani d . . 1
H H5 0.179 0.677 0.4116 0.023 Uiso calc U R 1
C C6 0.32851(18) 0.7690(2) 0.44030(4) 0.0189(4) Uani d . . 1
C C7 0.47767(18) 0.7891(2) 0.44460(4) 0.0193(4) Uani d . . 1
C C8 0.57063(17) 0.7212(2) 0.42374(4) 0.0191(4) Uani d . . 1
H H8 0.6692 0.7325 0.4267 0.023 Uiso calc U R 1
C C9 0.51783(18) 0.6349(2) 0.39794(4) 0.0184(4) Uani d . . 1
C C10 0.37196(18) 0.6196(2) 0.39250(4) 0.0183(4) Uani d . . 1
H H11 0.131(2) 0.568(3) 0.3676(5) 0.034(6) Uiso d . . 1
N N11 0.19569(16) 0.5314(2) 0.35527(3) 0.0210(3) Uani d . . 1
C C12 0.14402(18) 0.4718(2) 0.32624(4) 0.0198(4) Uani d . . 1
C C13 0.01653(18) 0.3863(2) 0.32640(4) 0.0197(4) Uani d . . 1
H H13 -0.0294 0.3637 0.3455 0.024 Uiso calc U R 1
C C14 -0.04463(19) 0.3332(2) 0.29848(4) 0.0213(4) Uani d . . 1
C C15 0.0252(2) 0.3641(3) 0.27057(4) 0.0257(4) Uani d . . 1
H H15 -0.0135 0.3253 0.2516 0.031 Uiso calc U R 1
C C16 0.1514(2) 0.4520(3) 0.27069(4) 0.0281(4) Uani d . . 1
H H16 0.1976 0.4744 0.2517 0.034 Uiso calc U R 1
C C17 0.21101(19) 0.5075(3) 0.29817(4) 0.0252(4) Uani d . . 1
H H17 0.2964 0.5692 0.2979 0.03 Uiso calc U R 1
C C18 -0.1822(2) 0.2567(2) 0.29888(4) 0.0237(4) Uani d . . 1
C C19 -0.2992(2) 0.2029(3) 0.29934(5) 0.0293(5) Uani d . . 1
H H19 -0.3924 0.1601 0.2997 0.035 Uiso calc U R 1
O O20 0.24816(13) 0.83706(17) 0.46320(3) 0.0242(3) Uani d . . 1
C C21 0.09758(18) 0.8180(3) 0.46041(4) 0.0264(4) Uani d . . 1
H H21A 0.0656 0.8705 0.4412 0.04 Uiso calc U R 1
H H21B 0.0513 0.8718 0.478 0.04 Uiso calc U R 1
H H21C 0.0737 0.6988 0.4601 0.04 Uiso calc U R 1
O O22 0.51524(13) 0.87877(17) 0.46991(3) 0.0245(3) Uani d . . 1
C C23 0.66261(19) 0.9183(3) 0.47316(4) 0.0277(4) Uani d . . 1
H H23A 0.7163 0.8149 0.476 0.042 Uiso calc U R 1
H H23B 0.676 0.9912 0.4911 0.042 Uiso calc U R 1
H H23C 0.6956 0.9758 0.4545 0.042 Uiso calc U R 1
Cl Cl24 0.91894(4) 0.63367(6) 0.39344(2) 0.02598(15) Uani d . . 1

loop_
_atom_site_aniso_label
_atom_site_aniso_U_11
_atom_site_aniso_U_22
_atom_site_aniso_U_33
_atom_site_aniso_U_12
_atom_site_aniso_U_13
_atom_site_aniso_U_23
N1 0.0155(7) 0.0237(8) 0.0221(8) 0.0010(7) 0.0004(6) -0.0015(7)
C2 0.0212(9) 0.0226(9) 0.0222(9) 0.0020(8) 0.0018(7) -0.0002(8)
N3 0.0194(8) 0.0231(8) 0.0225(8) 0.0022(7) -0.0008(6) -0.0018(7)
C4 0.0180(8) 0.0190(9) 0.0203(9) -0.0012(7) 0.0005(7) 0.0028(8)
C5 0.0151(8) 0.0214(9) 0.0207(8) -0.0005(7) -0.0012(7) 0.0012(8)
C6 0.0189(8) 0.0200(9) 0.0179(8) 0.0006(8) 0.0019(7) 0.0017(8)
C7 0.0217(9) 0.0193(9) 0.0169(8) -0.0016(8) -0.0033(7) 0.0001(8)
C8 0.0149(8) 0.0206(9) 0.0218(9) -0.0017(7) -0.0027(7) 0.0014(8)
C9 0.0181(8) 0.0176(9) 0.0194(8) 0.0006(7) 0.0018(7) 0.0039(8)
C10 0.0188(9) 0.0170(9) 0.0190(8) 0.0001(7) -0.0008(7) 0.0018(7)
N11 0.0163(7) 0.0289(9) 0.0178(7) -0.0004(7) -0.0011(6) -0.0026(7)
C12 0.0199(9) 0.0212(9) 0.0182(8) 0.0017(8) -0.0033(7) -0.0009(8)
C13 0.0201(9) 0.0208(9) 0.0182(8) 0.0008(8) -0.0002(7) 0.0010(8)
C14 0.0212(9) 0.0193(9) 0.0235(9) 0.0012(8) -0.0031(7) -0.0013(8)
C15 0.0252(9) 0.0333(11) 0.0186(9) 0.0014(9) -0.0034(7) -0.0043(9)
C16 0.0269(10) 0.0365(11) 0.0208(9) -0.0006(9) 0.0030(8) 0.0007(9)
C17 0.0199(9) 0.0317(11) 0.0240(9) -0.0037(8) 0.0000(7) 0.0016(9)
C18 0.0303(10) 0.0214(9) 0.0193(9) 0.0010(9) -0.0046(7) -0.0029(8)
C19 0.0274(10) 0.0277(10) 0.0328(11) -0.0067(9) -0.0035(8) -0.0027(9)
O20 0.0184(6) 0.0321(7) 0.0221(6) 0.0007(6) 0.0023(5) -0.0066(6)
C21 0.0178(9) 0.0347(11) 0.0268(9) 0.0017(8) 0.0036(7) -0.0024(9)
O22 0.0202(6) 0.0310(7) 0.0224(7) -0.0034(6) -0.0022(5) -0.0051(6)
C23 0.0208(9) 0.0352(11) 0.0271(10) -0.0058(9) -0.0036(8) -0.0062(9)
Cl24 0.0149(2) 0.0340(3) 0.0290(3) -0.00064(19) -0.00027(17) -0.0003(2)

loop_
_atom_type_symbol
_atom_type_description
_atom_type_scat_dispersion_real
_atom_type_scat_dispersion_imag
_atom_type_scat_source
C C 0.0033 0.0016 'International Tables Vol C Tables 4.2.6.8 and 6.1.1.4'
H H 0.0000 0.0000 'International Tables Vol C Tables 4.2.6.8 and 6.1.1.4'
N N 0.0061 0.0033 'International Tables Vol C Tables 4.2.6.8 and 6.1.1.4'
O O 0.0106 0.0060 'International Tables Vol C Tables 4.2.6.8 and 6.1.1.4'
Cl Cl 0.1484 0.1585 'International Tables Vol C Tables 4.2.6.8 and 6.1.1.4'

loop_
_geom_angle_atom_site_label_1
_geom_angle_atom_site_label_2
_geom_angle_atom_site_label_3
_geom_angle
C2 N1 C9 120.35(16)
C2 N1 H1 120.6(15)
C9 N1 H1 118.9(15)
N3 C2 N1 124.98(17)
N3 C2 H2 117.5
N1 C2 H2 117.5
C2 N3 C4 117.71(15)
N11 C4 N3 117.59(16)
N11 C4 C10 120.70(16)
N3 C4 C10 121.71(16)
C6 C5 C10 120.16(16)
C6 C5 H5 119.9
C10 C5 H5 119.9
O20 C6 C5 125.35(16)
O20 C6 C7 114.39(15)
C5 C6 C7 120.25(15)
O22 C7 C8 124.71(16)
O22 C7 C6 115.02(15)
C8 C7 C6 120.27(16)
C7 C8 C9 119.07(16)
C7 C8 H8 120.5
C9 C8 H8 120.5
N1 C9 C8 119.55(16)
N1 C9 C10 118.71(16)
C8 C9 C10 121.72(16)
C9 C10 C5 118.44(16)
C9 C10 C4 116.19(15)
C5 C10 C4 125.34(16)
C4 N11 C12 125.98(16)
C4 N11 H11 120.0(15)
C12 N11 H11 114.0(15)
C13 C12 C17 120.04(16)
C13 C12 N11 117.28(15)
C17 C12 N11 122.50(16)
C12 C13 C14 120.28(16)
C12 C13 H13 119.9
C14 C13 H13 119.9
C15 C14 C13 119.42(17)
C15 C14 C18 120.98(16)
C13 C14 C18 119.49(16)
C16 C15 C14 119.70(17)
C16 C15 H15 120.2
C14 C15 H15 120.2
C15 C16 C17 121.11(17)
C15 C16 H16 119.4
C17 C16 H16 119.4
C16 C17 C12 119.39(17)
C16 C17 H17 120.3
C12 C17 H17 120.3
C19 C18 C14 176.1(2)
C18 C19 H19 180.0
C6 O20 C21 116.87(14)
O20 C21 H21A 109.5
O20 C21 H21B 109.5
H21A C21 H21B 109.5
O20 C21 H21C 109.5
H21A C21 H21C 109.5
H21B C21 H21C 109.5
C7 O22 C23 116.74(14)
O22 C23 H23A 109.5
O22 C23 H23B 109.5
H23A C23 H23B 109.5
O22 C23 H23C 109.5
H23A C23 H23C 109.5
H23B C23 H23C 109.5

loop_
_geom_bond_atom_site_label_1
_geom_bond_atom_site_label_2
_geom_bond_distance
N1 C2 1.329(2)
N1 C9 1.384(2)
N1 H1 0.94(3)
C2 N3 1.322(2)
C2 H2 0.95
N3 C4 1.357(2)
C4 N11 1.346(2)
C4 C10 1.448(2)
C5 C6 1.378(2)
C5 C10 1.418(2)
C5 H5 0.95
C6 O20 1.364(2)
C6 C7 1.439(2)
C7 O22 1.356(2)
C7 C8 1.375(2)
C8 C9 1.405(2)
C8 H8 0.95
C9 C10 1.412(2)
N11 C12 1.430(2)
N11 H11 0.87(2)
C12 C13 1.392(3)
C12 C17 1.401(2)
C13 C14 1.406(2)
C13 H13 0.95
C14 C15 1.400(3)
C14 C18 1.444(3)
C15 C16 1.390(3)
C15 H15 0.95
C16 C17 1.390(3)
C16 H16 0.95
C17 H17 0.95
C18 C19 1.193(3)
C19 H19 0.95
O20 C21 1.445(2)
C21 H21A 0.98
C21 H21B 0.98
C21 H21C 0.98
O22 C23 1.443(2)
C23 H23A 0.98
C23 H23B 0.98
C23 H23C 0.98

loop_
_geom_hbond_atom_site_label_D
_geom_hbond_atom_site_label_H
_geom_hbond_atom_site_label_A
_geom_hbond_site_symmetry_A
_geom_hbond_distance_DH
_geom_hbond_distance_HA
_geom_hbond_distance_DA
_geom_hbond_angle_DHA
N1 H1 Cl24 . 0.94(3) 2.14(3) 3.0681(17) 169.(2)
N11 H11 Cl24 1_455 0.87(2) 2.36(2) 3.2121(17) 167.(2)

loop_
_geom_torsion_atom_site_label_1
_geom_torsion_atom_site_label_2
_geom_torsion_atom_site_label_3
_geom_torsion_atom_site_label_4
_geom_torsion
C9 N1 C2 N3 5.3(3)
N1 C2 N3 C4 -2.2(3)
C2 N3 C4 N11 176.37(17)
C2 N3 C4 C10 -3.5(3)
C10 C5 C6 O20 -179.04(17)
C10 C5 C6 C7 1.5(3)
O20 C6 C7 O22 -2.8(2)
C5 C6 C7 O22 176.68(16)
O20 C6 C7 C8 177.74(16)
C5 C6 C7 C8 -2.8(3)
O22 C7 C8 C9 -178.21(16)
C6 C7 C8 C9 1.2(3)
C2 N1 C9 C8 179.27(16)
C2 N1 C9 C10 -2.3(3)
C7 C8 C9 N1 179.93(16)
C7 C8 C9 C10 1.6(3)
N1 C9 C10 C5 178.86(16)
C8 C9 C10 C5 -2.8(3)
N1 C9 C10 C4 -2.8(2)
C8 C9 C10 C4 175.50(16)
C6 C5 C10 C9 1.2(3)
C6 C5 C10 C4 -176.94(17)
N11 C4 C10 C9 -173.99(16)
N3 C4 C10 C9 5.9(3)
N11 C4 C10 C5 4.2(3)
N3 C4 C10 C5 -175.95(17)
N3 C4 N11 C12 -7.2(3)
C10 C4 N11 C12 172.68(17)
C4 N11 C12 C13 144.60(18)
C4 N11 C12 C17 -40.3(3)
C17 C12 C13 C14 0.9(3)
N11 C12 C13 C14 176.14(16)
C12 C13 C14 C15 1.2(3)
C12 C13 C14 C18 -175.01(17)
C13 C14 C15 C16 -2.2(3)
C18 C14 C15 C16 173.96(18)
C14 C15 C16 C17 1.1(3)
C15 C16 C17 C12 1.1(3)
C13 C12 C17 C16 -2.1(3)
N11 C12 C17 C16 -177.07(18)
C5 C6 O20 C21 1.6(3)
C7 C6 O20 C21 -178.90(16)
C8 C7 O22 C23 6.3(3)
C6 C7 O22 C23 -173.08(16)

_cod_database_fobs_code 2108210
